data_7706579
loop_
_publ_author_name
'Schlachter, Adrien'
'Juvenal, Frank'
'Kinghat Tangou, Rodolphe'
'Khatyr, Abderrahim'
'Guyon, Fabrice'
'Karsenti, Paul-Ludovic'
'Strohmann, Carsten'
'Kubicki, Marek M.'
'Rousselin, Yoann'
'Harvey, Pierre D.'
'Knorr, Michael'

_publ_section_title
;
 2-Azabutadiene complexes of rhenium(I): <i>S</i>,<i>N</i>-chelated
 species with photophysical properties heavily governed by the ligand
 hidden traits.
;
_journal_issue 8
_journal_name_full 'Dalton transactions (Cambridge, England : 2003)'
_journal_page_first 2945
_journal_page_last 2963
_journal_paper_doi 10.1039/d0dt04183a
_journal_volume 50
_journal_year 2021
_chemical_formula_moiety 'C35 H25 N S2'
_chemical_formula_sum 'C35 H25 N S2'
_chemical_formula_weight 523.68
_space_group_IT_number 14
_space_group_name_Hall '-P 2ybc'
_space_group_name_H-M_alt 'P 1 21/c 1'
_symmetry_cell_setting monoclinic
_symmetry_space_group_name_Hall '-P 2ybc'
_symmetry_space_group_name_H-M 'P 1 21/c 1'
_atom_sites_solution_hydrogens geom
_atom_sites_solution_primary direct
_atom_sites_solution_secondary difmap
_audit_creation_method SHELXL-97
_audit_update_record
;
2020-06-05 deposited with the CCDC.	2021-02-01 downloaded from the CCDC.
;
_cell_angle_alpha 90.00
_cell_angle_beta 130.941(2)
_cell_angle_gamma 90.00
_cell_formula_units_Z 4
_cell_length_a 20.4381(7)
_cell_length_b 5.9114(2)
_cell_length_c 28.7530(8)
_cell_measurement_reflns_used 9395
_cell_measurement_temperature 115(2)
_cell_measurement_theta_max 27.485
_cell_measurement_theta_min 0.998
_cell_volume 2624.11(17)
_computing_cell_refinement 'HKL Scalepack (Otwinowski & Minor, 1997)'
_computing_data_collection 'KappaCCD supergui'
_computing_data_reduction 'Denzo & Scalpack (Otwinowski & Minor, 1997)'
_computing_structure_refinement 'SHELXL-97 (Sheldrick, 1997)'
_diffrn_ambient_temperature 115(2)
_diffrn_measured_fraction_theta_full 0.988
_diffrn_measured_fraction_theta_max 0.988
_diffrn_measurement_device_type KappaCCD
_diffrn_measurement_method CCD
_diffrn_radiation_monochromator graphite
_diffrn_radiation_source 'fine-focus sealed tube'
_diffrn_radiation_type MoK\a
_diffrn_radiation_wavelength 0.71073
_diffrn_reflns_av_R_equivalents 0.1025
_diffrn_reflns_av_sigmaI/netI 0.1819
_diffrn_reflns_limit_h_max 26
_diffrn_reflns_limit_h_min -26
_diffrn_reflns_limit_k_max 6
_diffrn_reflns_limit_k_min -7
_diffrn_reflns_limit_l_max 36
_diffrn_reflns_limit_l_min -37
_diffrn_reflns_number 10402
_diffrn_reflns_theta_full 27.56
_diffrn_reflns_theta_max 27.56
_diffrn_reflns_theta_min 1.88
_exptl_absorpt_coefficient_mu 0.229
_exptl_absorpt_correction_type none
_exptl_crystal_colour yellow
_exptl_crystal_density_diffrn 1.326
_exptl_crystal_density_method 'not measured'
_exptl_crystal_description Prism
_exptl_crystal_F_000 1096
_exptl_crystal_preparation Luminescent
_exptl_crystal_size_max 0.25
_exptl_crystal_size_mid 0.12
_exptl_crystal_size_min 0.10
_refine_diff_density_max 0.339
_refine_diff_density_min -0.368
_refine_diff_density_rms 0.070
_refine_ls_extinction_method none
_refine_ls_goodness_of_fit_ref 0.905
_refine_ls_hydrogen_treatment constr
_refine_ls_matrix_type full
_refine_ls_number_parameters 343
_refine_ls_number_reflns 5999
_refine_ls_number_restraints 0
_refine_ls_restrained_S_all 0.905
_refine_ls_R_factor_all 0.1731
_refine_ls_R_factor_gt 0.0556
_refine_ls_shift/su_max 0.001
_refine_ls_shift/su_mean 0.000
_refine_ls_structure_factor_coef Fsqd
_refine_ls_weighting_details 'calc w=1/[\s^2^(Fo^2^)+(0.0396P)^2^+0.0000P] where P=(Fo^2^+2Fc^2^)/3'
_refine_ls_weighting_scheme calc
_refine_ls_wR_factor_gt 0.0941
_refine_ls_wR_factor_ref 0.1223
_reflns_number_gt 2679
_reflns_number_total 5999
_reflns_threshold_expression >2sigma(I)
_cod_data_source_file d0dt04183a2.cif
_cod_data_source_block 08br1
_cod_depositor_comments 'Adding full bibliography for 7706579--7706589.cif.'
_cod_original_cell_volume 2624.11(15)
_cod_original_sg_symbol_H-M 'P 21/c'
_cod_database_code 7706579

loop_
_symmetry_equiv_pos_as_xyz
'x, y, z'
'-x, y+1/2, -z+1/2'
'-x, -y, -z'
'x, -y-1/2, z-1/2'

loop_
_atom_site_label
_atom_site_type_symbol
_atom_site_fract_x
_atom_site_fract_y
_atom_site_fract_z
_atom_site_U_iso_or_equiv
_atom_site_adp_type
_atom_site_occupancy
_atom_site_symmetry_multiplicity
_atom_site_calc_flag
_atom_site_refinement_flags
_atom_site_disorder_assembly
_atom_site_disorder_group
C1 C -0.25907(17) -0.0808(4) -0.43522(12) 0.0209(7) Uani 1 1 d . . .
C2 C -0.26553(18) -0.2751(4) -0.41185(13) 0.0257(7) Uani 1 1 d . . .
H2 H -0.2263 -0.3963 -0.3986 0.031 Uiso 1 1 calc R . .
C3 C -0.32901(19) -0.2943(5) -0.40755(13) 0.0301(8) Uani 1 1 d . . .
H3 H -0.3327 -0.4282 -0.3911 0.036 Uiso 1 1 calc R . .
C4 C -0.38682(19) -0.1202(5) -0.42699(13) 0.0311(8) Uani 1 1 d . . .
H4 H -0.4300 -0.1335 -0.4237 0.037 Uiso 1 1 calc R . .
C5 C -0.38166(19) 0.0730(5) -0.45119(13) 0.0299(8) Uani 1 1 d . . .
H5 H -0.4217 0.1927 -0.4650 0.036 Uiso 1 1 calc R . .
C6 C -0.31834(18) 0.0934(4) -0.45549(13) 0.0263(7) Uani 1 1 d . . .
H6 H -0.3152 0.2269 -0.4724 0.032 Uiso 1 1 calc R . .
C7 C -0.19047(18) -0.0459(4) -0.43938(13) 0.0230(7) Uani 1 1 d . . .
C8 C -0.12766(18) 0.1397(4) -0.40148(14) 0.0220(7) Uani 1 1 d . . .
C9 C -0.10428(18) 0.2004(4) -0.34569(13) 0.0259(7) Uani 1 1 d . . .
H9 H -0.1281 0.1214 -0.3310 0.031 Uiso 1 1 calc R . .
C10 C -0.04587(18) 0.3771(5) -0.31097(14) 0.0298(8) Uani 1 1 d . . .
H10 H -0.0291 0.4161 -0.2724 0.036 Uiso 1 1 calc R . .
C11 C -0.01263(18) 0.4945(5) -0.33276(14) 0.0297(8) Uani 1 1 d . . .
H11 H 0.0260 0.6172 -0.3097 0.036 Uiso 1 1 calc R . .
C12 C -0.03517(18) 0.4347(5) -0.38800(14) 0.0303(8) Uani 1 1 d . . .
H12 H -0.0123 0.5171 -0.4029 0.036 Uiso 1 1 calc R . .
C13 C -0.09081(18) 0.2557(4) -0.42185(14) 0.0267(7) Uani 1 1 d . . .
H13 H -0.1041 0.2113 -0.4590 0.032 Uiso 1 1 calc R . .
C14 C -0.23786(18) -0.3332(4) -0.51162(13) 0.0261(7) Uani 1 1 d . . .
H14 H -0.2796 -0.3864 -0.5094 0.031 Uiso 1 1 calc R . .
C15 C -0.23056(18) -0.4297(4) -0.55050(13) 0.0267(7) Uani 1 1 d . . .
C16 C -0.34354(17) -0.6421(4) -0.66358(13) 0.0228(7) Uani 1 1 d . . .
C17 C -0.39331(18) -0.4426(4) -0.69108(14) 0.0260(7) Uani 1 1 d . . .
H17 H -0.3905 -0.3301 -0.6662 0.031 Uiso 1 1 calc R . .
C18 C -0.44505(18) -0.4109(5) -0.75270(15) 0.0292(8) Uani 1 1 d . . .
H18 H -0.4778 -0.2754 -0.7704 0.035 Uiso 1 1 calc R . .
C19 C -0.45133(18) -0.5752(4) -0.79131(14) 0.0255(7) Uani 1 1 d . . .
C20 C -0.50677(19) -0.5507(5) -0.85611(15) 0.0315(8) Uani 1 1 d . . .
H20 H -0.5409 -0.4178 -0.8750 0.038 Uiso 1 1 calc R . .
C21 C -0.51200(19) -0.7134(5) -0.89161(15) 0.0344(8) Uani 1 1 d . . .
H21 H -0.5500 -0.6943 -0.9350 0.041 Uiso 1 1 calc R . .
C22 C -0.4612(2) -0.9112(5) -0.86446(15) 0.0344(8) Uani 1 1 d . . .
H22 H -0.4647 -1.0242 -0.8895 0.041 Uiso 1 1 calc R . .
C23 C -0.40702(19) -0.9402(5) -0.80211(14) 0.0294(8) Uani 1 1 d . . .
H23 H -0.3728 -1.0734 -0.7843 0.035 Uiso 1 1 calc R . .
C24 C -0.40091(18) -0.7766(4) -0.76374(14) 0.0219(7) Uani 1 1 d . . .
C25 C -0.34713(18) -0.8052(4) -0.69924(14) 0.0243(7) Uani 1 1 d . . .
H25 H -0.3132 -0.9385 -0.6804 0.029 Uiso 1 1 calc R . .
C26 C -0.15183(19) -0.4989(4) -0.60015(14) 0.0257(7) Uani 1 1 d . . .
C27 C -0.10095(19) -0.6956(5) -0.56996(14) 0.0312(8) Uani 1 1 d . . .
H27 H -0.0726 -0.7211 -0.5279 0.037 Uiso 1 1 calc R . .
C28 C -0.09268(18) -0.8482(5) -0.60128(14) 0.0294(8) Uani 1 1 d . . .
H28 H -0.0582 -0.9793 -0.5805 0.035 Uiso 1 1 calc R . .
C29 C -0.13415(18) -0.8163(4) -0.66393(14) 0.0230(7) Uani 1 1 d . . .
C30 C -0.12879(19) -0.9762(5) -0.69820(15) 0.0309(8) Uani 1 1 d . . .
H30 H -0.0962 -1.1111 -0.6789 0.037 Uiso 1 1 calc R . .
C31 C -0.1700(2) -0.9374(5) -0.75858(15) 0.0341(8) Uani 1 1 d . . .
H31 H -0.1661 -1.0456 -0.7811 0.041 Uiso 1 1 calc R . .
C32 C -0.21822(19) -0.7384(5) -0.78770(15) 0.0360(8) Uani 1 1 d . . .
H32 H -0.2467 -0.7133 -0.8298 0.043 Uiso 1 1 calc R . .
C33 C -0.22461(18) -0.5810(5) -0.75629(14) 0.0300(8) Uani 1 1 d . . .
H33 H -0.2572 -0.4470 -0.7766 0.036 Uiso 1 1 calc R . .
C34 C -0.18355(18) -0.6148(4) -0.69414(14) 0.0244(7) Uani 1 1 d . . .
C35 C -0.19036(18) -0.4588(5) -0.66000(14) 0.0279(8) Uani 1 1 d . . .
H35 H -0.2225 -0.3233 -0.6792 0.033 Uiso 1 1 calc R . .
N1 N -0.18333(14) -0.1545(4) -0.47481(11) 0.0250(6) Uani 1 1 d . . .
S1 S -0.28133(5) -0.69140(11) -0.58391(4) 0.0275(2) Uani 1 1 d . . .
S2 S -0.16311(6) -0.29558(12) -0.56042(4) 0.0401(3) Uani 1 1 d . . .

loop_
_atom_site_aniso_label
_atom_site_aniso_U_11
_atom_site_aniso_U_22
_atom_site_aniso_U_33
_atom_site_aniso_U_23
_atom_site_aniso_U_13
_atom_site_aniso_U_12
C1 0.0188(17) 0.0236(15) 0.0163(18) -0.0041(13) 0.0097(15) -0.0036(13)
C2 0.0272(19) 0.0251(16) 0.0269(19) 0.0010(14) 0.0186(17) 0.0015(13)
C3 0.035(2) 0.0304(17) 0.029(2) 0.0000(15) 0.0230(18) -0.0058(15)
C4 0.0252(19) 0.0417(19) 0.030(2) -0.0067(16) 0.0199(18) -0.0044(15)
C5 0.0213(18) 0.0298(17) 0.032(2) -0.0049(15) 0.0146(17) 0.0018(14)
C6 0.0234(19) 0.0230(15) 0.027(2) 0.0015(14) 0.0141(17) 0.0017(14)
C7 0.0250(19) 0.0211(15) 0.024(2) 0.0043(14) 0.0165(17) 0.0026(13)
C8 0.0223(18) 0.0210(15) 0.0249(19) 0.0006(14) 0.0164(16) 0.0022(13)
C9 0.0273(19) 0.0281(16) 0.028(2) -0.0033(15) 0.0209(17) -0.0020(14)
C10 0.0273(19) 0.0360(18) 0.027(2) -0.0048(15) 0.0183(17) -0.0022(15)
C11 0.027(2) 0.0250(16) 0.032(2) -0.0047(15) 0.0174(18) -0.0027(14)
C12 0.027(2) 0.0299(17) 0.033(2) 0.0020(16) 0.0200(18) -0.0018(14)
C13 0.0275(19) 0.0302(17) 0.027(2) -0.0003(14) 0.0196(17) -0.0005(14)
C14 0.0242(18) 0.0280(17) 0.028(2) -0.0014(15) 0.0180(17) -0.0022(14)
C15 0.0256(19) 0.0275(16) 0.030(2) -0.0038(14) 0.0193(17) -0.0024(13)
C16 0.0200(17) 0.0207(15) 0.029(2) -0.0025(14) 0.0168(16) -0.0043(13)
C17 0.0260(19) 0.0220(16) 0.034(2) -0.0035(15) 0.0213(18) -0.0034(13)
C18 0.0242(19) 0.0240(16) 0.040(2) 0.0033(16) 0.0212(19) 0.0029(14)
C19 0.0256(19) 0.0253(16) 0.031(2) -0.0007(15) 0.0205(18) -0.0048(14)
C20 0.028(2) 0.0319(18) 0.036(2) 0.0084(16) 0.0212(19) 0.0025(14)
C21 0.032(2) 0.0419(19) 0.027(2) 0.0072(17) 0.0184(18) -0.0007(16)
C22 0.040(2) 0.0389(19) 0.030(2) -0.0058(16) 0.0256(19) -0.0054(16)
C23 0.035(2) 0.0240(16) 0.037(2) -0.0040(15) 0.0269(19) -0.0030(14)
C24 0.0195(17) 0.0229(16) 0.026(2) 0.0005(14) 0.0162(17) -0.0033(13)
C25 0.0222(18) 0.0176(15) 0.032(2) 0.0039(15) 0.0174(17) 0.0012(13)
C26 0.0279(19) 0.0273(17) 0.032(2) -0.0047(15) 0.0241(17) -0.0059(14)
C27 0.032(2) 0.0424(18) 0.026(2) 0.0024(17) 0.0218(18) -0.0052(16)
C28 0.0287(19) 0.0313(17) 0.030(2) 0.0051(15) 0.0200(18) 0.0009(14)
C29 0.0265(18) 0.0204(15) 0.029(2) -0.0009(15) 0.0211(17) -0.0067(13)
C30 0.037(2) 0.0238(16) 0.041(2) -0.0027(16) 0.029(2) -0.0036(14)
C31 0.042(2) 0.0341(19) 0.039(2) -0.0125(17) 0.032(2) -0.0123(16)
C32 0.032(2) 0.051(2) 0.028(2) -0.0066(17) 0.0204(18) -0.0096(16)
C33 0.028(2) 0.0340(17) 0.032(2) 0.0050(16) 0.0216(19) -0.0007(14)
C34 0.0240(18) 0.0267(16) 0.027(2) 0.0000(15) 0.0189(17) -0.0037(14)
C35 0.0277(19) 0.0261(16) 0.035(2) 0.0011(15) 0.0229(18) -0.0052(13)
N1 0.0227(15) 0.0261(13) 0.0223(16) 0.0000(12) 0.0131(13) 0.0003(11)
S1 0.0306(5) 0.0242(4) 0.0304(5) -0.0016(4) 0.0212(4) -0.0039(3)
S2 0.0550(6) 0.0350(4) 0.0554(7) -0.0187(4) 0.0471(6) -0.0187(4)

loop_
_atom_type_symbol
_atom_type_description
_atom_type_scat_dispersion_real
_atom_type_scat_dispersion_imag
_atom_type_scat_source
C C 0.0033 0.0016 'International Tables Vol C Tables 4.2.6.8 and 6.1.1.4'
H H 0.0000 0.0000 'International Tables Vol C Tables 4.2.6.8 and 6.1.1.4'
N N 0.0061 0.0033 'International Tables Vol C Tables 4.2.6.8 and 6.1.1.4'
S S 0.1246 0.1234 'International Tables Vol C Tables 4.2.6.8 and 6.1.1.4'

loop_
_geom_angle_atom_site_label_1
_geom_angle_atom_site_label_2
_geom_angle_atom_site_label_3
_geom_angle
_geom_angle_site_symmetry_1
_geom_angle_site_symmetry_3
_geom_angle_publ_flag
C2 C1 C6 119.0(3) . . ?
C2 C1 C7 123.2(2) . . ?
C6 C1 C7 117.8(2) . . ?
C1 C2 C3 120.4(3) . . ?
C1 C2 H2 119.8 . . ?
C3 C2 H2 119.8 . . ?
C4 C3 C2 120.4(3) . . ?
C4 C3 H3 119.8 . . ?
C2 C3 H3 119.8 . . ?
C5 C4 C3 119.7(3) . . ?
C5 C4 H4 120.2 . . ?
C3 C4 H4 120.2 . . ?
C4 C5 C6 120.2(3) . . ?
C4 C5 H5 119.9 . . ?
C6 C5 H5 119.9 . . ?
C5 C6 C1 120.4(3) . . ?
C5 C6 H6 119.8 . . ?
C1 C6 H6 119.8 . . ?
N1 C7 C8 117.1(2) . . ?
N1 C7 C1 126.2(2) . . ?
C8 C7 C1 116.6(2) . . ?
C9 C8 C13 119.0(2) . . ?
C9 C8 C7 121.1(3) . . ?
C13 C8 C7 119.9(3) . . ?
C8 C9 C10 120.3(3) . . ?
C8 C9 H9 119.8 . . ?
C10 C9 H9 119.8 . . ?
C11 C10 C9 119.8(3) . . ?
C11 C10 H10 120.1 . . ?
C9 C10 H10 120.1 . . ?
C10 C11 C12 120.2(3) . . ?
C10 C11 H11 119.9 . . ?
C12 C11 H11 119.9 . . ?
C11 C12 C13 120.5(3) . . ?
C11 C12 H12 119.8 . . ?
C13 C12 H12 119.8 . . ?
C12 C13 C8 120.0(3) . . ?
C12 C13 H13 120.0 . . ?
C8 C13 H13 120.0 . . ?
C15 C14 N1 119.0(3) . . ?
C15 C14 H14 120.5 . . ?
N1 C14 H14 120.5 . . ?
C14 C15 S1 118.7(2) . . ?
C14 C15 S2 117.8(2) . . ?
S1 C15 S2 123.38(17) . . ?
C25 C16 C17 120.1(3) . . ?
C25 C16 S1 119.5(2) . . ?
C17 C16 S1 120.3(2) . . ?
C18 C17 C16 120.4(3) . . ?
C18 C17 H17 119.8 . . ?
C16 C17 H17 119.8 . . ?
C17 C18 C19 121.5(3) . . ?
C17 C18 H18 119.3 . . ?
C19 C18 H18 119.3 . . ?
C18 C19 C20 123.0(3) . . ?
C18 C19 C24 118.4(3) . . ?
C20 C19 C24 118.6(3) . . ?
C21 C20 C19 121.2(3) . . ?
C21 C20 H20 119.4 . . ?
C19 C20 H20 119.4 . . ?
C20 C21 C22 120.3(3) . . ?
C20 C21 H21 119.8 . . ?
C22 C21 H21 119.8 . . ?
C23 C22 C21 120.0(3) . . ?
C23 C22 H22 120.0 . . ?
C21 C22 H22 120.0 . . ?
C22 C23 C24 121.4(3) . . ?
C22 C23 H23 119.3 . . ?
C24 C23 H23 119.3 . . ?
C23 C24 C25 122.5(3) . . ?
C23 C24 C19 118.4(3) . . ?
C25 C24 C19 119.0(3) . . ?
C16 C25 C24 120.6(2) . . ?
C16 C25 H25 119.7 . . ?
C24 C25 H25 119.7 . . ?
C35 C26 C27 120.1(3) . . ?
C35 C26 S2 118.9(2) . . ?
C27 C26 S2 121.0(2) . . ?
C28 C27 C26 119.9(3) . . ?
C28 C27 H27 120.1 . . ?
C26 C27 H27 120.1 . . ?
C27 C28 C29 121.6(3) . . ?
C27 C28 H28 119.2 . . ?
C29 C28 H28 119.2 . . ?
C28 C29 C30 122.8(3) . . ?
C28 C29 C34 118.7(3) . . ?
C30 C29 C34 118.5(3) . . ?
C31 C30 C29 120.5(3) . . ?
C31 C30 H30 119.8 . . ?
C29 C30 H30 119.8 . . ?
C30 C31 C32 120.4(3) . . ?
C30 C31 H31 119.8 . . ?
C32 C31 H31 119.8 . . ?
C33 C32 C31 120.8(3) . . ?
C33 C32 H32 119.6 . . ?
C31 C32 H32 119.6 . . ?
C32 C33 C34 120.7(3) . . ?
C32 C33 H33 119.7 . . ?
C34 C33 H33 119.7 . . ?
C33 C34 C35 122.7(3) . . ?
C33 C34 C29 119.1(3) . . ?
C35 C34 C29 118.1(3) . . ?
C26 C35 C34 121.5(3) . . ?
C26 C35 H35 119.2 . . ?
C34 C35 H35 119.2 . . ?
C7 N1 C14 122.0(2) . . ?
C15 S1 C16 103.23(13) . . ?
C15 S2 C26 104.13(13) . . ?

loop_
_geom_bond_atom_site_label_1
_geom_bond_atom_site_label_2
_geom_bond_distance
_geom_bond_site_symmetry_2
_geom_bond_publ_flag
C1 C2 1.380(3) . ?
C1 C6 1.394(3) . ?
C1 C7 1.497(4) . ?
C2 C3 1.386(4) . ?
C2 H2 0.9500 . ?
C3 C4 1.379(4) . ?
C3 H3 0.9500 . ?
C4 C5 1.377(4) . ?
C4 H4 0.9500 . ?
C5 C6 1.384(4) . ?
C5 H5 0.9500 . ?
C6 H6 0.9500 . ?
C7 N1 1.291(3) . ?
C7 C8 1.485(4) . ?
C8 C9 1.388(4) . ?
C8 C13 1.399(3) . ?
C9 C10 1.397(4) . ?
C9 H9 0.9500 . ?
C10 C11 1.376(4) . ?
C10 H10 0.9500 . ?
C11 C12 1.379(4) . ?
C11 H11 0.9500 . ?
C12 C13 1.382(4) . ?
C12 H12 0.9500 . ?
C13 H13 0.9500 . ?
C14 C15 1.347(4) . ?
C14 N1 1.390(3) . ?
C14 H14 0.9500 . ?
C15 S1 1.757(3) . ?
C15 S2 1.768(3) . ?
C16 C25 1.374(3) . ?
C16 C17 1.413(3) . ?
C16 S1 1.770(3) . ?
C17 C18 1.355(4) . ?
C17 H17 0.9500 . ?
C18 C19 1.416(4) . ?
C18 H18 0.9500 . ?
C19 C20 1.418(4) . ?
C19 C24 1.428(4) . ?
C20 C21 1.355(4) . ?
C20 H20 0.9500 . ?
C21 C22 1.411(4) . ?
C21 H21 0.9500 . ?
C22 C23 1.367(4) . ?
C22 H22 0.9500 . ?
C23 C24 1.410(4) . ?
C23 H23 0.9500 . ?
C24 C25 1.416(4) . ?
C25 H25 0.9500 . ?
C26 C35 1.364(4) . ?
C26 C27 1.416(4) . ?
C26 S2 1.774(3) . ?
C27 C28 1.361(4) . ?
C27 H27 0.9500 . ?
C28 C29 1.413(4) . ?
C28 H28 0.9500 . ?
C29 C30 1.420(4) . ?
C29 C34 1.429(4) . ?
C30 C31 1.364(4) . ?
C30 H30 0.9500 . ?
C31 C32 1.405(4) . ?
C31 H31 0.9500 . ?
C32 C33 1.361(4) . ?
C32 H32 0.9500 . ?
C33 C34 1.404(4) . ?
C33 H33 0.9500 . ?
C34 C35 1.419(4) . ?
C35 H35 0.9500 . ?
